data_4079233
loop_
_publ_author_name
'Garc\'ia-L\'opez, Jos\'e-Antonio'
'Oliva-Madrid, Mar\'ia-Jos\'e'
'Saura-Llamas, Isabel'
'Bautista, Delia'
'Vicente, Jos\'e'

_publ_section_title
;
 Reactivity toward CO of Eight-Membered Palladacycles Derived from the
 Insertion of Alkenes into the Pd--C Bond of Cyclopalladated Primary
 Arylalkylamines of Pharmaceutical Interest. Synthesis of
 Tetrahydrobenzazocinones, Ortho-Functionalized Phenethylamines, Ureas,
 and an Isocyanate
;
_journal_issue 17
_journal_name_full Organometallics
_journal_page_first 6351
_journal_paper_doi 10.1021/om300593x
_journal_volume 31
_journal_year 2012
_chemical_formula_sum 'C16 H21 N O5'
_chemical_formula_weight 307.34
_chemical_name_systematic
; 
 ? 
;
_space_group_IT_number 19
_symmetry_cell_setting orthorhombic
_symmetry_space_group_name_Hall 'P 2ac 2ab'
_symmetry_space_group_name_H-M 'P 21 21 21'
_atom_sites_solution_hydrogens geom
_atom_sites_solution_primary direct
_atom_sites_solution_secondary difmap
_audit_creation_method SHELXL-97
_cell_angle_alpha 90.00
_cell_angle_beta 90.00
_cell_angle_gamma 90.00
_cell_formula_units_Z 4
_cell_length_a 8.7385(9)
_cell_length_b 11.4473(12)
_cell_length_c 15.1957(16)
_cell_measurement_reflns_used 2971
_cell_measurement_temperature 100(2)
_cell_measurement_theta_max 28.57
_cell_measurement_theta_min 2.68
_cell_volume 1520.1(3)
_computing_cell_refinement 'Bruker SAINT'
_computing_data_collection 'Bruker SMART'
_computing_data_reduction 'Bruker SAINT'
_computing_molecular_graphics 'Bruker SHELXTL'
_computing_publication_material 'Bruker SHELXTL'
_computing_structure_refinement 'SHELXL-97 (Sheldrick, 1997)'
_computing_structure_solution 'SHELXS-97 (Sheldrick, 1990)'
_diffrn_ambient_temperature 100(2)
_diffrn_detector_area_resol_mean 8.26
_diffrn_measured_fraction_theta_full 0.997
_diffrn_measured_fraction_theta_max 0.997
_diffrn_measurement_device_type 'Bruker SMART APEX CCD'
_diffrn_measurement_method \w-scan
_diffrn_radiation_monochromator graphite
_diffrn_radiation_source 'fine-focus sealed tube'
_diffrn_radiation_type MoK\a
_diffrn_radiation_wavelength 0.71073
_diffrn_reflns_av_R_equivalents 0.0303
_diffrn_reflns_av_sigmaI/netI 0.0301
_diffrn_reflns_limit_h_max 9
_diffrn_reflns_limit_h_min -10
_diffrn_reflns_limit_k_max 14
_diffrn_reflns_limit_k_min -6
_diffrn_reflns_limit_l_max 17
_diffrn_reflns_limit_l_min -18
_diffrn_reflns_number 6566
_diffrn_reflns_theta_full 26.00
_diffrn_reflns_theta_max 26.38
_diffrn_reflns_theta_min 2.23
_exptl_absorpt_coefficient_mu 0.100
_exptl_absorpt_correction_T_max 0.9901
_exptl_absorpt_correction_T_min 0.8301
_exptl_absorpt_correction_type multi-scan
_exptl_absorpt_process_details SADABS
_exptl_crystal_colour yellow
_exptl_crystal_density_diffrn 1.343
_exptl_crystal_density_method 'not measured'
_exptl_crystal_description prism
_exptl_crystal_F_000 656
_exptl_crystal_size_max 0.23
_exptl_crystal_size_mid 0.19
_exptl_crystal_size_min 0.10
_refine_diff_density_max 0.412
_refine_diff_density_min -0.188
_refine_diff_density_rms 0.049
_refine_ls_abs_structure_details 'Flack H D (1983), Acta Cryst. A39, 876-881'
_refine_ls_abs_structure_Flack -1.2(18)
_refine_ls_extinction_method none
_refine_ls_goodness_of_fit_ref 1.142
_refine_ls_hydrogen_treatment 'NH free with DFIX, rigid methyls, others riding'
_refine_ls_matrix_type full
_refine_ls_number_parameters 206
_refine_ls_number_reflns 1780
_refine_ls_number_restraints 1
_refine_ls_restrained_S_all 1.141
_refine_ls_R_factor_all 0.0492
_refine_ls_R_factor_gt 0.0466
_refine_ls_shift/su_max 0.000
_refine_ls_shift/su_mean 0.000
_refine_ls_structure_factor_coef Fsqd
_refine_ls_weighting_details 'calc w=1/[\s^2^(Fo^2^)+(0.0574P)^2^+0.8057P] where P=(Fo^2^+2Fc^2^)/3'
_refine_ls_weighting_scheme calc
_refine_ls_wR_factor_gt 0.1197
_refine_ls_wR_factor_ref 0.1214
_reflns_number_gt 1700
_reflns_number_total 1780
_reflns_threshold_expression >2sigma(I)
_cod_data_source_file om300593x_si_002.cif
_cod_data_source_block joe135as
_cod_original_sg_symbol_H-M 'P 2(1)2(1)2(1)'
_cod_database_code 4079233

loop_
_symmetry_equiv_pos_as_xyz
'x, y, z'
'-x+1/2, -y, z+1/2'
'-x, y+1/2, -z+1/2'
'x+1/2, -y+1/2, -z'

loop_
_atom_site_label
_atom_site_type_symbol
_atom_site_fract_x
_atom_site_fract_y
_atom_site_fract_z
_atom_site_U_iso_or_equiv
_atom_site_adp_type
_atom_site_occupancy
_atom_site_symmetry_multiplicity
_atom_site_calc_flag
_atom_site_refinement_flags
C1 C 1.1588(3) 0.0203(3) 0.1243(2) 0.0241(7) Uani 1 1 d .
H1A H 1.2442 0.0390 0.0838 0.029 Uiso 1 1 calc R
H1B H 1.1627 -0.0646 0.1363 0.029 Uiso 1 1 calc R
C2 C 1.1851(3) 0.0864(3) 0.21182(19) 0.0244(6) Uani 1 1 d .
H2A H 1.1546 0.0352 0.2613 0.029 Uiso 1 1 calc R
H2B H 1.2957 0.1033 0.2182 0.029 Uiso 1 1 calc R
N3 N 1.1001(3) 0.1957(2) 0.21778(16) 0.0225(5) Uani 1 1 d D
H03 H 1.131(4) 0.252(2) 0.1885(18) 0.012(7) Uiso 1 1 d D
C4 C 0.9527(3) 0.2037(3) 0.24179(18) 0.0217(6) Uani 1 1 d .
O1 O 0.8786(2) 0.29405(18) 0.23341(13) 0.0252(5) Uani 1 1 d .
C5 C 0.8808(4) 0.0933(3) 0.2820(2) 0.0249(6) Uani 1 1 d .
H5 H 0.9530 0.0621 0.3273 0.030 Uiso 1 1 calc R
C6 C 0.8540(4) -0.0031(2) 0.21274(19) 0.0217(6) Uani 1 1 d .
H6A H 0.9292 -0.0664 0.2228 0.026 Uiso 1 1 calc R
H6B H 0.7507 -0.0364 0.2219 0.026 Uiso 1 1 calc R
C6A C 0.8669(3) 0.0365(2) 0.11836(17) 0.0179(6) Uani 1 1 d .
C7 C 0.7337(3) 0.0633(2) 0.07110(19) 0.0193(6) Uani 1 1 d .
H7 H 0.6368 0.0555 0.0988 0.023 Uiso 1 1 calc R
C8 C 0.7413(3) 0.1011(3) -0.01564(19) 0.0200(6) Uani 1 1 d .
C9 C 0.8845(4) 0.1143(2) -0.05596(18) 0.0189(6) Uani 1 1 d .
C10 C 1.0158(3) 0.0875(2) -0.00997(19) 0.0188(6) Uani 1 1 d .
H10 H 1.1124 0.0962 -0.0379 0.023 Uiso 1 1 calc R
C10A C 1.0097(3) 0.0474(2) 0.07787(19) 0.0192(6) Uani 1 1 d .
C11 C 1.0215(4) 0.1572(3) -0.1876(2) 0.0271(7) Uani 1 1 d .
H11A H 1.0945 0.2084 -0.1575 0.041 Uiso 1 1 calc R
H11B H 1.0038 0.1863 -0.2475 0.041 Uiso 1 1 calc R
H11C H 1.0630 0.0778 -0.1904 0.041 Uiso 1 1 calc R
O4 O 0.8797(2) 0.15613(18) -0.14024(13) 0.0227(5) Uani 1 1 d .
C12 C 0.4698(3) 0.1070(3) -0.0317(2) 0.0259(7) Uani 1 1 d .
H12A H 0.4593 0.0239 -0.0175 0.039 Uiso 1 1 calc R
H12B H 0.3917 0.1293 -0.0748 0.039 Uiso 1 1 calc R
H12C H 0.4566 0.1534 0.0220 0.039 Uiso 1 1 calc R
O5 O 0.6180(2) 0.12813(19) -0.06752(13) 0.0245(5) Uani 1 1 d .
C13 C 0.7354(4) 0.1302(3) 0.3285(2) 0.0270(7) Uani 1 1 d .
O2 O 0.6072(3) 0.1158(2) 0.30177(16) 0.0331(6) Uani 1 1 d .
O3 O 0.7688(3) 0.1823(2) 0.40484(14) 0.0315(5) Uani 1 1 d .
C14 C 0.6404(5) 0.2223(3) 0.4571(3) 0.0429(10) Uani 1 1 d .
H14A H 0.5700 0.1565 0.4692 0.051 Uiso 1 1 calc R
H14B H 0.5831 0.2834 0.4247 0.051 Uiso 1 1 calc R
C15 C 0.7013(6) 0.2708(3) 0.5414(3) 0.0513(12) Uani 1 1 d .
H15A H 0.7631 0.2112 0.5711 0.077 Uiso 1 1 calc R
H15B H 0.6158 0.2935 0.5795 0.077 Uiso 1 1 calc R
H15C H 0.7648 0.3393 0.5290 0.077 Uiso 1 1 calc R

loop_
_atom_site_aniso_label
_atom_site_aniso_U_11
_atom_site_aniso_U_22
_atom_site_aniso_U_33
_atom_site_aniso_U_23
_atom_site_aniso_U_13
_atom_site_aniso_U_12
C1 0.0213(16) 0.0251(15) 0.0257(15) 0.0058(12) 0.0055(12) 0.0029(12)
C2 0.0186(14) 0.0311(16) 0.0233(15) 0.0060(13) -0.0016(12) -0.0008(12)
N3 0.0231(13) 0.0251(12) 0.0192(12) 0.0009(11) 0.0012(11) -0.0046(11)
C4 0.0246(15) 0.0253(15) 0.0152(13) -0.0056(12) 0.0004(12) -0.0019(13)
O1 0.0239(11) 0.0280(11) 0.0239(10) -0.0045(9) 0.0023(9) -0.0018(10)
C5 0.0265(15) 0.0279(15) 0.0204(14) 0.0021(12) 0.0004(13) -0.0016(13)
C6 0.0235(15) 0.0204(13) 0.0213(14) 0.0027(11) 0.0027(12) -0.0013(12)
C6A 0.0202(14) 0.0148(11) 0.0185(13) -0.0017(10) 0.0023(12) -0.0035(11)
C7 0.0160(13) 0.0189(14) 0.0229(14) -0.0023(11) 0.0055(11) -0.0034(11)
C8 0.0181(14) 0.0191(14) 0.0226(14) -0.0014(12) -0.0009(12) -0.0021(12)
C9 0.0252(14) 0.0161(12) 0.0156(12) -0.0022(11) 0.0041(12) -0.0053(12)
C10 0.0199(14) 0.0175(13) 0.0190(14) -0.0027(11) 0.0043(11) -0.0032(11)
C10A 0.0221(15) 0.0157(13) 0.0198(14) -0.0027(11) 0.0026(12) -0.0026(12)
C11 0.0278(16) 0.0334(16) 0.0201(14) 0.0023(13) 0.0051(13) -0.0036(14)
O4 0.0210(10) 0.0295(10) 0.0177(10) 0.0018(8) 0.0022(9) -0.0031(10)
C12 0.0168(14) 0.0337(17) 0.0272(16) 0.0017(14) -0.0002(12) -0.0010(13)
O5 0.0162(10) 0.0355(12) 0.0217(10) 0.0036(9) 0.0006(9) -0.0028(9)
C13 0.0330(17) 0.0204(14) 0.0275(16) 0.0072(12) 0.0046(14) 0.0000(13)
O2 0.0290(13) 0.0301(11) 0.0403(13) 0.0022(11) 0.0051(11) 0.0006(11)
O3 0.0436(14) 0.0298(11) 0.0209(10) -0.0017(9) 0.0096(10) -0.0038(11)
C14 0.052(2) 0.0307(18) 0.046(2) -0.0004(16) 0.025(2) 0.0003(18)
C15 0.083(3) 0.037(2) 0.0338(19) 0.0002(16) 0.026(2) 0.004(2)

loop_
_atom_type_symbol
_atom_type_description
_atom_type_scat_dispersion_real
_atom_type_scat_dispersion_imag
_atom_type_scat_source
C C 0.0033 0.0016 'International Tables Vol C Tables 4.2.6.8 and 6.1.1.4'
H H 0.0000 0.0000 'International Tables Vol C Tables 4.2.6.8 and 6.1.1.4'
N N 0.0061 0.0033 'International Tables Vol C Tables 4.2.6.8 and 6.1.1.4'
O O 0.0106 0.0060 'International Tables Vol C Tables 4.2.6.8 and 6.1.1.4'

loop_
_geom_angle_atom_site_label_1
_geom_angle_atom_site_label_2
_geom_angle_atom_site_label_3
_geom_angle
C10A C1 C2 115.4(2)
N3 C2 C1 113.4(2)
C4 N3 C2 124.3(3)
O1 C4 N3 122.4(3)
O1 C4 C5 121.2(3)
N3 C4 C5 116.4(3)
C13 C5 C4 107.4(2)
C13 C5 C6 113.0(3)
C4 C5 C6 112.2(2)
C6A C6 C5 115.0(2)
C10A C6A C7 119.8(2)
C10A C6A C6 120.8(3)
C7 C6A C6 119.4(3)
C8 C7 C6A 121.0(3)
O5 C8 C7 125.4(3)
O5 C8 C9 115.2(2)
C7 C8 C9 119.4(3)
O4 C9 C10 125.3(3)
O4 C9 C8 114.8(3)
C10 C9 C8 119.9(2)
C9 C10 C10A 121.3(3)
C6A C10A C10 118.7(3)
C6A C10A C1 123.1(2)
C10 C10A C1 118.3(3)
C9 O4 C11 116.6(2)
C8 O5 C12 117.1(2)
O2 C13 O3 123.9(3)
O2 C13 C5 125.9(3)
O3 C13 C5 110.3(3)
C13 O3 C14 116.6(3)
O3 C14 C15 108.1(4)

loop_
_geom_bond_atom_site_label_1
_geom_bond_atom_site_label_2
_geom_bond_distance
C1 C10A 1.514(4)
C1 C2 1.548(4)
C2 N3 1.458(4)
N3 C4 1.342(4)
C4 O1 1.227(4)
C4 C5 1.538(4)
C5 C13 1.513(4)
C5 C6 1.543(4)
C6 C6A 1.508(4)
C6A C10A 1.397(4)
C6A C7 1.402(4)
C7 C8 1.389(4)
C8 O5 1.370(3)
C8 C9 1.402(4)
C9 O4 1.368(3)
C9 C10 1.378(4)
C10 C10A 1.413(4)
C11 O4 1.433(4)
C12 O5 1.426(3)
C13 O2 1.203(4)
C13 O3 1.337(4)
O3 C14 1.449(4)
C14 C15 1.495(6)

loop_
_geom_hbond_atom_site_label_D
_geom_hbond_atom_site_label_H
_geom_hbond_atom_site_label_A
_geom_hbond_distance_DH
_geom_hbond_distance_HA
_geom_hbond_distance_DA
_geom_hbond_angle_DHA
_geom_hbond_site_symmetry_A
N3 H03 O4 0.824(18) 2.53(3) 3.199(3) 140(3) 4
N3 H03 O5 0.824(18) 2.30(2) 3.050(3) 152(3) 4
C6 H6A O1 0.99 2.41 3.394(4) 171.8 3_745
